data_1545237
loop_
_publ_author_name
'Adamovskyi, Mykhailo I.'
'Ryabukhin, Sergey V.'
'Sibgatulin, Dmitriy A.'
'Rusanov, Eduard'
'Grygorenko, Oleksandr O.'

_publ_section_title
;
 Beyond the Five and Six: Evaluation of Seven-Membered Cyclic Anhydrides
 in the Castagnoli-Cushman Reaction.
;
_journal_issue 1
_journal_name_full 'Organic letters'
_journal_page_first 130
_journal_page_last 133
_journal_paper_doi 10.1021/acs.orglett.6b03426
_journal_volume 19
_journal_year 2017
_chemical_formula_sum 'C18 H17 N O3'
_chemical_formula_weight 295.33
_chemical_melting_point 231.5(5)
_chemical_name_systematic
;

'trans-3-Methyl-4-oxo-2-phenyl-2,3,4,5-tetrahydro-1H-benzo[d]
azepine-1-carboxylic acid'

;
_space_group_IT_number 15
_symmetry_cell_setting monoclinic
_symmetry_space_group_name_Hall '-C 2yc'
_symmetry_space_group_name_H-M 'C 1 2/c 1'
_atom_sites_solution_hydrogens geom
_atom_sites_solution_primary direct
_atom_sites_solution_secondary difmap
_audit_creation_method SHELXL-97
_cell_angle_alpha 90.00
_cell_angle_beta 103.101(6)
_cell_angle_gamma 90.00
_cell_formula_units_Z 8
_cell_length_a 20.629(5)
_cell_length_b 9.1740(19)
_cell_length_c 16.177(4)
_cell_measurement_reflns_used 786
_cell_measurement_temperature 296(2)
_cell_measurement_theta_max 20.80
_cell_measurement_theta_min 2.59
_cell_volume 2981.8(12)
_computing_cell_refinement 'Bruker SMART'
_computing_data_collection 'Bruker SMART'
_computing_data_reduction 'Bruker SAINT'
_computing_molecular_graphics 'Bruker SHELXTL'
_computing_publication_material 'Bruker SHELXTL'
_computing_structure_refinement 'SHELXL-97 (Sheldrick, 1997)'
_computing_structure_solution 'SHELXS-97 (Sheldrick, 1990)'
_diffrn_ambient_temperature 296(2)
_diffrn_measured_fraction_theta_full 0.989
_diffrn_measured_fraction_theta_max 0.989
_diffrn_measurement_device_type 'CCD area detector'
_diffrn_measurement_method 'phi and omega scans'
_diffrn_radiation_monochromator graphite
_diffrn_radiation_source 'fine-focus sealed tube'
_diffrn_radiation_type MoK\a
_diffrn_radiation_wavelength 0.71073
_diffrn_reflns_av_R_equivalents 0.0455
_diffrn_reflns_av_sigmaI/netI 0.0377
_diffrn_reflns_limit_h_max 26
_diffrn_reflns_limit_h_min -25
_diffrn_reflns_limit_k_max 11
_diffrn_reflns_limit_k_min -11
_diffrn_reflns_limit_l_max 19
_diffrn_reflns_limit_l_min -20
_diffrn_reflns_number 17733
_diffrn_reflns_theta_full 26.86
_diffrn_reflns_theta_max 26.86
_diffrn_reflns_theta_min 2.03
_exptl_absorpt_coefficient_mu 0.090
_exptl_absorpt_correction_T_max 0.9893
_exptl_absorpt_correction_T_min 0.9753
_exptl_absorpt_correction_type multi-scan
_exptl_absorpt_process_details sadabs
_exptl_crystal_colour colourless
_exptl_crystal_density_diffrn 1.316
_exptl_crystal_density_method 'not measured'
_exptl_crystal_description block
_exptl_crystal_F_000 1248
_exptl_crystal_size_max 0.28
_exptl_crystal_size_mid 0.18
_exptl_crystal_size_min 0.12
_refine_diff_density_max 0.579
_refine_diff_density_min -0.246
_refine_diff_density_rms 0.044
_refine_ls_extinction_coef 0.0019(5)
_refine_ls_extinction_expression Fc^*^=kFc[1+0.001xFc^2^\l^3^/sin(2\q)]^-1/4^
_refine_ls_extinction_method SHELXL
_refine_ls_goodness_of_fit_ref 1.016
_refine_ls_hydrogen_treatment mixed
_refine_ls_matrix_type full
_refine_ls_number_parameters 204
_refine_ls_number_reflns 3181
_refine_ls_number_restraints 0
_refine_ls_restrained_S_all 1.016
_refine_ls_R_factor_all 0.0983
_refine_ls_R_factor_gt 0.0600
_refine_ls_shift/su_max 0.001
_refine_ls_shift/su_mean 0.000
_refine_ls_structure_factor_coef Fsqd
_refine_ls_weighting_details 'calc w=1/[\s^2^(Fo^2^)+(0.0638P)^2^+4.4774P] where P=(Fo^2^+2Fc^2^)/3'
_refine_ls_weighting_scheme calc
_refine_ls_wR_factor_gt 0.1455
_refine_ls_wR_factor_ref 0.1704
_reflns_number_gt 2017
_reflns_number_total 3181
_reflns_threshold_expression >2sigma(I)
_cod_data_source_file ol6b03426_si_002.cif
_cod_data_source_block vol1
_cod_depositor_comments
;
The following automatic conversions were performed:

'_chemical_melting_point' value '231-232' was changed to '231.5(5)' -
the average value was taken and precision was estimated.

'_symmetry_cell_setting' value 'Monoclinic' changed to 'monoclinic'
according to
/usr/data/users/saulius/crontab/automatic-downloads/current/ACS/lib/dictionaries/cif_core.dic
dictionary named 'cif_core.dic' version 2.4.2 from 2011-04-26.

Automatic conversion script
Id: cif_fix_values 4268 2015-11-12 08:31:59Z antanas 
;
_cod_original_cell_volume 2981.9(12)
_cod_original_sg_symbol_H-M C2/c
_cod_database_code 1545237

loop_
_symmetry_equiv_pos_as_xyz
'x, y, z'
'-x, y, -z+1/2'
'x+1/2, y+1/2, z'
'-x+1/2, y+1/2, -z+1/2'
'-x, -y, -z'
'x, -y, z-1/2'
'-x+1/2, -y+1/2, -z'
'x+1/2, -y+1/2, z-1/2'

loop_
_atom_site_label
_atom_site_type_symbol
_atom_site_fract_x
_atom_site_fract_y
_atom_site_fract_z
_atom_site_U_iso_or_equiv
_atom_site_adp_type
_atom_site_occupancy
_atom_site_symmetry_multiplicity
_atom_site_calc_flag
_atom_site_refinement_flags
_atom_site_disorder_assembly
_atom_site_disorder_group
C1 C 0.40126(13) 0.1482(3) 0.28748(15) 0.0438(6) Uani 1 1 d . A 1
C2 C 0.42249(12) -0.0090(3) 0.29737(16) 0.0433(6) Uani 1 1 d . A 1
H2A H 0.4356 -0.0402 0.2462 0.052 Uiso 1 1 calc R A 1
H2B H 0.4612 -0.0168 0.3441 0.052 Uiso 1 1 calc R A 1
C3 C 0.36953(12) -0.1102(3) 0.31365(14) 0.0387(6) Uani 1 1 d . A 1
C4 C 0.34901(12) -0.1006(3) 0.38894(15) 0.0415(6) Uani 1 1 d . A 1
C5 C 0.38444(14) 0.0115(3) 0.45270(15) 0.0470(6) Uani 1 1 d . A 1
H5 H 0.4322 0.0036 0.4549 0.056 Uiso 1 1 calc R A 1
C6 C 0.36383(15) 0.1670(3) 0.42865(15) 0.0496(7) Uani 1 1 d . A 1
H6 H 0.3159 0.1736 0.4257 0.060 Uiso 1 1 calc R A 1
C7 C 0.35070(17) 0.3658(3) 0.32434(18) 0.0636(8) Uani 1 1 d . A 1
H7A H 0.3328 0.4038 0.3698 0.095 Uiso 1 1 calc R A 1
H7B H 0.3167 0.3652 0.2728 0.095 Uiso 1 1 calc R A 1
H7C H 0.3870 0.4260 0.3170 0.095 Uiso 1 1 calc R A 1
C8 C 0.34106(14) -0.2141(3) 0.25421(17) 0.0496(7) Uani 1 1 d . A 1
H8 H 0.3544 -0.2203 0.2031 0.060 Uiso 1 1 calc R A 1
C9 C 0.29318(14) -0.3084(3) 0.27007(18) 0.0563(8) Uani 1 1 d . A 1
H9 H 0.2748 -0.3787 0.2302 0.068 Uiso 1 1 calc R A 1
C10 C 0.27289(14) -0.2981(3) 0.34451(19) 0.0571(7) Uani 1 1 d . A 1
H10 H 0.2405 -0.3611 0.3553 0.069 Uiso 1 1 calc R A 1
C11 C 0.30033(14) -0.1947(3) 0.40350(19) 0.0548(7) Uani 1 1 d . A 1
H11 H 0.2860 -0.1878 0.4539 0.066 Uiso 1 1 calc R A 1
C12 C 0.37442(15) -0.0223(3) 0.54071(16) 0.0485(7) Uani 1 1 d . A 1
C13 C 0.39827(15) 0.2750(3) 0.49734(16) 0.0478(7) Uani 1 1 d . A 1
C14 C 0.46568(16) 0.2816(3) 0.5242(2) 0.0654(8) Uani 1 1 d . A 1
H14 H 0.4923 0.2204 0.5001 0.078 Uiso 1 1 calc R A 1
C15 C 0.4946(2) 0.3787(4) 0.5869(3) 0.0905(12) Uani 1 1 d . A 1
H15 H 0.5407 0.3814 0.6055 0.109 Uiso 1 1 calc R A 1
C16 C 0.4560(3) 0.4713(4) 0.6219(2) 0.0958(14) Uani 1 1 d . A 1
H16 H 0.4757 0.5359 0.6645 0.115 Uiso 1 1 calc R A 1
C17 C 0.3882(3) 0.4680(4) 0.5939(2) 0.0842(12) Uani 1 1 d . A 1
H17 H 0.3618 0.5325 0.6161 0.101 Uiso 1 1 calc R A 1
C18 C 0.35886(17) 0.3680(3) 0.53202(19) 0.0639(8) Uani 1 1 d . A 1
H18 H 0.3128 0.3638 0.5140 0.077 Uiso 1 1 calc R A 1
H2O H 0.409(2) -0.129(5) 0.640(3) 0.126(15) Uiso 1 1 d . B 1
N1 N 0.37457(11) 0.2167(2) 0.34483(13) 0.0480(6) Uani 1 1 d . A 1
O1 O 0.40671(11) 0.2146(2) 0.22262(11) 0.0625(6) Uani 1 1 d . A 1
O2 O 0.42185(10) -0.1050(2) 0.58233(13) 0.0611(6) Uani 1 1 d . A 1
O3 O 0.32710(11) 0.0188(2) 0.56775(12) 0.0634(6) Uani 1 1 d . A 1

loop_
_atom_site_aniso_label
_atom_site_aniso_U_11
_atom_site_aniso_U_22
_atom_site_aniso_U_33
_atom_site_aniso_U_23
_atom_site_aniso_U_13
_atom_site_aniso_U_12
C1 0.0526(15) 0.0481(14) 0.0302(12) -0.0002(11) 0.0085(11) -0.0168(12)
C2 0.0461(14) 0.0530(15) 0.0352(13) -0.0001(11) 0.0183(11) -0.0015(12)
C3 0.0431(13) 0.0382(12) 0.0348(12) 0.0032(10) 0.0090(10) 0.0027(10)
C4 0.0492(14) 0.0413(13) 0.0340(12) 0.0003(10) 0.0098(10) -0.0076(11)
C5 0.0582(16) 0.0491(15) 0.0365(13) 0.0004(11) 0.0169(12) -0.0083(12)
C6 0.0679(18) 0.0473(15) 0.0353(14) -0.0005(11) 0.0152(12) -0.0023(13)
C7 0.098(2) 0.0392(15) 0.0493(17) 0.0037(12) 0.0088(16) -0.0025(15)
C8 0.0653(17) 0.0432(14) 0.0392(14) -0.0025(11) 0.0095(12) 0.0034(13)
C9 0.0661(18) 0.0422(15) 0.0522(17) -0.0042(12) -0.0042(14) -0.0043(13)
C10 0.0544(17) 0.0475(16) 0.0664(19) 0.0039(14) 0.0072(14) -0.0135(13)
C11 0.0607(17) 0.0542(16) 0.0556(17) 0.0026(13) 0.0260(14) -0.0116(13)
C12 0.0683(18) 0.0483(15) 0.0338(13) -0.0051(11) 0.0216(13) -0.0149(14)
C13 0.0733(19) 0.0389(13) 0.0350(13) -0.0012(11) 0.0199(13) -0.0043(13)
C14 0.072(2) 0.0468(16) 0.074(2) -0.0022(15) 0.0093(16) -0.0016(15)
C15 0.093(3) 0.064(2) 0.096(3) 0.005(2) -0.017(2) -0.013(2)
C16 0.163(4) 0.060(2) 0.055(2) -0.0135(17) 0.003(3) -0.022(3)
C17 0.144(4) 0.057(2) 0.065(2) -0.0163(17) 0.051(2) -0.005(2)
C18 0.083(2) 0.0585(18) 0.0568(18) -0.0072(14) 0.0304(16) 0.0005(16)
N1 0.0721(15) 0.0395(11) 0.0334(11) 0.0020(9) 0.0141(10) -0.0014(10)
O1 0.1001(16) 0.0564(12) 0.0350(10) 0.0035(9) 0.0237(10) -0.0201(11)
O2 0.0687(13) 0.0771(14) 0.0409(11) 0.0038(10) 0.0195(10) 0.0075(11)
O3 0.0758(14) 0.0676(13) 0.0541(12) 0.0077(10) 0.0301(11) 0.0046(11)

loop_
_atom_type_symbol
_atom_type_description
_atom_type_scat_dispersion_real
_atom_type_scat_dispersion_imag
_atom_type_scat_source
C C 0.0033 0.0016 'International Tables Vol C Tables 4.2.6.8 and 6.1.1.4'
H H 0.0000 0.0000 'International Tables Vol C Tables 4.2.6.8 and 6.1.1.4'
N N 0.0061 0.0033 'International Tables Vol C Tables 4.2.6.8 and 6.1.1.4'
O O 0.0106 0.0060 'International Tables Vol C Tables 4.2.6.8 and 6.1.1.4'

loop_
_geom_angle_atom_site_label_1
_geom_angle_atom_site_label_2
_geom_angle_atom_site_label_3
_geom_angle
O1 C1 N1 119.1(2)
O1 C1 C2 118.7(2)
N1 C1 C2 122.1(2)
C3 C2 C1 113.9(2)
C4 C3 C8 119.3(2)
C4 C3 C2 119.7(2)
C8 C3 C2 120.9(2)
C3 C4 C11 119.3(2)
C3 C4 C5 116.4(2)
C11 C4 C5 124.2(2)
C6 C5 C12 110.1(2)
C6 C5 C4 113.5(2)
C12 C5 C4 110.6(2)
N1 C6 C5 115.5(2)
N1 C6 C13 108.7(2)
C5 C6 C13 111.4(2)
C9 C8 C3 120.7(2)
C10 C9 C8 119.7(3)
C9 C10 C11 120.0(3)
C10 C11 C4 120.9(3)
O3 C12 O2 124.5(2)
O3 C12 C5 124.4(3)
O2 C12 C5 111.0(2)
C14 C13 C18 119.7(3)
C14 C13 C6 122.0(3)
C18 C13 C6 118.2(3)
C13 C14 C15 120.3(3)
C16 C15 C14 120.5(4)
C17 C16 C15 119.6(3)
C16 C17 C18 119.9(3)
C13 C18 C17 119.9(3)
C1 N1 C7 116.8(2)
C1 N1 C6 130.9(2)
C7 N1 C6 112.2(2)

loop_
_geom_bond_atom_site_label_1
_geom_bond_atom_site_label_2
_geom_bond_distance
C1 O1 1.240(3)
C1 N1 1.338(3)
C1 C2 1.505(4)
C2 C3 1.501(3)
C3 C4 1.380(3)
C3 C8 1.386(3)
C4 C11 1.384(3)
C4 C5 1.521(3)
C5 C6 1.515(4)
C5 C12 1.516(3)
C6 N1 1.494(3)
C6 C13 1.537(4)
C7 N1 1.466(3)
C8 C9 1.380(4)
C9 C10 1.365(4)
C10 C11 1.373(4)
C12 O3 1.216(3)
C12 O2 1.299(3)
C13 C14 1.361(4)
C13 C18 1.382(4)
C14 C15 1.380(5)
C15 C16 1.373(6)
C16 C17 1.369(6)
C17 C18 1.390(5)
